data_1100108
_publ_section_title Fe-5Al-20Ni(5to)0.1
_chemical_formula_sum Fe
_chemical_name_common alfa-Fe
_symmetry_cell_setting cubic
_symmetry_space_group_name_H-M Im-3m
_audit_update_record 'Last update Sat Feb 14 17:27:25 MSK 2004'
_cell_angle_alpha 90
_cell_angle_beta 90
_cell_angle_gamma 90
_cell_formula_units_Z 2
_cell_length_a 2.8680182
_cell_length_b 2.8680182
_cell_length_c 2.8680182
_refine_ls_goodness_of_fit_all 1.1737101
_refine_ls_R_factor_all 0.04816144
_refine_ls_wR_factor_all 0.06062723
_cod_database_code 1100108

loop_
_atom_site_label
_atom_site_type_symbol
_atom_site_occupancy
_atom_site_fract_x
_atom_site_fract_y
_atom_site_fract_z
_atom_site_B_iso_or_equiv
Fe1 Fe 1 0 0 0 -0.21(3)

loop_
_cod_related_entry_id
_cod_related_entry_code
_cod_related_entry_database
1 22368 ChemSpider
